data_9012081
loop_
_publ_author_name
'Borene, J.'

_publ_section_title
;
 Structure cristalline de la parabutlerite
;
_journal_name_full 'Bulletin de la Societe Francaise de Mineralogie et de Cristallographie'
_journal_page_first 185
_journal_page_last 189
_journal_volume 93
_journal_year 1970
_chemical_formula_sum 'Fe H5 O7 S'
_chemical_name_mineral Parabutlerite
_space_group_IT_number 62
_symmetry_space_group_name_Hall '-P 2bc 2a'
_symmetry_space_group_name_H-M 'P m n b'
_cell_angle_alpha 90
_cell_angle_beta 90
_cell_angle_gamma 90
_cell_length_a 7.38
_cell_length_b 20.13
_cell_length_c 7.22
_cell_volume 1072.599
_exptl_crystal_density_diffrn 2.538
_cell_formula_units_Z 8
_cod_depositor_comments
;
    Z inserted to be consisten with given formula
    Oxygen water renamed so that they are recognized as oxygens
                             miguel
;
_cod_original_formula_sum 'Fe S O7 H5'
_cod_database_code 9012081

loop_
_symmetry_equiv_pos_as_xyz
x,y,z
1/2-x,y,z
1/2+x,-y,-z
1/2+x,1/2-y,1/2+z
1/2-x,1/2+y,1/2-z
x,1/2+y,1/2-z
-x,1/2-y,1/2+z
-x,-y,-z

loop_
_atom_site_aniso_label
_atom_site_aniso_U_11
_atom_site_aniso_U_22
_atom_site_aniso_U_33
_atom_site_aniso_U_12
_atom_site_aniso_U_13
_atom_site_aniso_U_23
Fe 0.00690 0.02258 0.01320 0.00075 0.00108 0.00074
S1 0.01766 0.01848 0.01030 0.00000 0.00000 0.00442
S2 0.01131 0.01232 0.01215 0.00000 0.00000 0.00147
O1 0.01076 0.05337 0.02166 0.00075 0.00081 0.00810
O2 0.01242 0.10470 0.01637 0.01129 0.00486 0.01325
O3 0.02152 0.08622 0.01875 0.00000 0.00000 0.02651
O4 0.13492 0.03900 0.06998 0.00000 0.00000 0.03019
O5 0.02014 0.06159 0.03908 0.00000 0.00000 0.03092
O6 0.11892 0.02463 0.12465 0.00000 0.00000 0.04344
O11 0.00966 0.09443 0.01769 0.00000 0.00000 0.00442
O12 0.00938 0.03900 0.01373 0.00000 0.00000 0.00221
O21 0.07753 0.01848 0.07606 0.04666 0.01674 0.01178
O22 0.05049 0.02463 0.08926 0.00978 0.00324 0.02135

loop_
_atom_site_label
_atom_site_fract_x
_atom_site_fract_y
_atom_site_fract_z
Fe -0.00010 0.12470 0.78850
S1 0.25000 0.12260 0.42360
S2 0.75000 0.12690 0.15870
O1 0.08770 0.13830 0.53440
O2 -0.08840 0.11420 0.04790
O3 0.25000 0.16440 0.26170
O4 0.25000 0.05170 0.38330
O5 0.75000 0.08240 0.31600
O6 0.75000 0.19700 0.20990
O11 0.25000 0.12540 0.88140
O12 0.75000 0.12310 0.69570
O21 0.01050 0.02260 0.76710
O22 -0.01340 0.22650 0.82090

_database_code_amcsd 0012131
